data_4516672
loop_
_publ_author_name
'Knorn, Matthias'
'Rawner, Thomas'
'Czerwieniec, Rafa\/l'
'Reiser, Oliver'

_publ_section_title
;
 [Copper(phenanthroline)(bisisonitrile)]+-Complexes for the
 Visible-Light-Mediated Atom Transfer Radical Addition and Allylation
 Reactions
;
_journal_issue 9
_journal_name_full 'ACS Catalysis'
_journal_page_first 5186
_journal_paper_doi 10.1021/acscatal.5b01071
_journal_volume 5
_journal_year 2015
_chemical_formula_moiety '2(C20 H13 Cl2 N2 O3 P Pd), 2(C H Cl3)'
_chemical_formula_sum 'C42 H28 Cl10 N4 O6 P2 Pd2'
_chemical_formula_weight 1313.92
_space_group_crystal_system triclinic
_space_group_IT_number 2
_space_group_name_Hall '-P 1'
_space_group_name_H-M_alt 'P -1'
_atom_sites_solution_hydrogens mixed
_audit_creation_date 2015-04-09
_audit_creation_method
;
Olex2 1.2-alpha
(compiled 2015.01.26 svn.r3150 for OlexSys, GUI svn.r4998)
;
_audit_update_record
;
;
_cell_angle_alpha 64.026(5)
_cell_angle_beta 86.154(4)
_cell_angle_gamma 63.035(5)
_cell_formula_units_Z 1
_cell_length_a 10.5194(5)
_cell_length_b 11.3050(6)
_cell_length_c 12.8486(6)
_cell_measurement_reflns_used 6137
_cell_measurement_temperature 123(2)
_cell_measurement_theta_max 73.4758
_cell_measurement_theta_min 3.8763
_cell_volume 1207.70(14)
_computing_molecular_graphics 'Olex2 (Dolomanov et al., 2009)'
_computing_publication_material 'Olex2 (Dolomanov et al., 2009)'
_computing_structure_refinement 'ShelXL (Sheldrick, 2008)'
_diffrn_ambient_temperature 123(2)
_diffrn_measured_fraction_theta_full 0.992
_diffrn_measured_fraction_theta_max 0.962
_diffrn_radiation_type CuK\a
_diffrn_radiation_wavelength 1.54184
_diffrn_reflns_av_R_equivalents 0.0369
_diffrn_reflns_av_unetI/netI 0.0377
_diffrn_reflns_Laue_measured_fraction_full 0.992
_diffrn_reflns_Laue_measured_fraction_max 0.962
_diffrn_reflns_limit_h_max 11
_diffrn_reflns_limit_h_min -13
_diffrn_reflns_limit_k_max 11
_diffrn_reflns_limit_k_min -14
_diffrn_reflns_limit_l_max 15
_diffrn_reflns_limit_l_min -15
_diffrn_reflns_number 10562
_diffrn_reflns_point_group_measured_fraction_full 0.992
_diffrn_reflns_point_group_measured_fraction_max 0.962
_diffrn_reflns_theta_full 67.500
_diffrn_reflns_theta_max 73.637
_diffrn_reflns_theta_min 3.880
_exptl_absorpt_coefficient_mu 12.161
_exptl_absorpt_correction_T_max 0.844
_exptl_absorpt_correction_T_min 0.526
_exptl_absorpt_correction_type analytical
_exptl_absorpt_process_details
;
CrysAlisPro, Oxford Diffraction Ltd.,
Version 1.171.33.55 (release 05-01-2010 CrysAlis171 .NET)
Analytical numeric absorption correction using a multifaceted crystal
model based on expressions derived by R.C. Clark & J.S. Reid.
(Clark, R. C. & Reid, J. S. (1995). Acta Cryst. A51, 887-897)
;
_exptl_crystal_colour colourless
_exptl_crystal_density_diffrn 1.807
_exptl_crystal_description prism
_exptl_crystal_F_000 648
_exptl_crystal_size_max 0.1265
_exptl_crystal_size_mid 0.0565
_exptl_crystal_size_min 0.0272
_refine_diff_density_max 0.680
_refine_diff_density_min -0.829
_refine_diff_density_rms 0.080
_refine_ls_extinction_method none
_refine_ls_goodness_of_fit_ref 1.056
_refine_ls_hydrogen_treatment mixed
_refine_ls_matrix_type full
_refine_ls_number_parameters 301
_refine_ls_number_reflns 4668
_refine_ls_number_restraints 0
_refine_ls_restrained_S_all 1.056
_refine_ls_R_factor_all 0.0293
_refine_ls_R_factor_gt 0.0258
_refine_ls_shift/su_max 0.002
_refine_ls_shift/su_mean 0.000
_refine_ls_structure_factor_coef Fsqd
_refine_ls_weighting_details 'w=1/[\s^2^(Fo^2^)+(0.0333P)^2^+0.1915P] where P=(Fo^2^+2Fc^2^)/3'
_refine_ls_weighting_scheme calc
_refine_ls_wR_factor_gt 0.0644
_refine_ls_wR_factor_ref 0.0660
_reflns_Friedel_coverage 0.000
_reflns_number_gt 4260
_reflns_number_total 4668
_reflns_threshold_expression 'I > 2\s(I)'
_cod_data_source_file cs5b01071_si_002.cif
_cod_data_source_block l253
_cod_original_cell_volume 1207.70(12)
_cod_database_code 4516672
_shelx_space_group_comment
;
The symmetry employed for this shelxl refinement is uniquely defined
by the following loop, which should always be used as a source of
symmetry information in preference to the above space-group names.
They are only intended as comments.
;
_olex2_refinement_description
;
1. Fixed Uiso
 At 1.2 times of:
  All C(H) groups
2.a Aromatic/amide H refined with riding coordinates:
 C3(H3), C4(H4), C5(H5), C6(H6), C9(H9), C10(H10), C11(H11), C12(H12),
 C16(H16), C17(H17), C18(H18), C19(H19), C20(H20)
;
_shelx_shelxl_version_number 2014/7
_olex2_submission_special_instructions 'No special instructions were received'

loop_
_space_group_symop_operation_xyz
'x, y, z'
'-x, -y, -z'

loop_
_atom_site_label
_atom_site_type_symbol
_atom_site_fract_x
_atom_site_fract_y
_atom_site_fract_z
_atom_site_U_iso_or_equiv
_atom_site_adp_type
_atom_site_occupancy
_atom_site_site_symmetry_order
_atom_site_calc_flag
_atom_site_refinement_flags_posn
C1 C 0.7056(3) 0.1679(3) 0.9169(2) 0.0207(5) Uani 1 1 d .
C2 C 0.4672(3) 0.3364(3) 0.9523(2) 0.0169(5) Uani 1 1 d .
C3 C 0.3741(3) 0.2908(3) 1.0198(2) 0.0192(5) Uani 1 1 d .
H3 H 0.3971 0.1885 1.0582 0.023 Uiso 1 1 calc R
C4 C 0.2468(3) 0.3982(3) 1.0297(2) 0.0200(5) Uani 1 1 d .
H4 H 0.1808 0.3697 1.0744 0.024 Uiso 1 1 calc R
C5 C 0.2153(3) 0.5471(3) 0.9746(2) 0.0208(5) Uani 1 1 d .
H5 H 0.1281 0.6194 0.9827 0.025 Uiso 1 1 calc R
C6 C 0.3091(3) 0.5924(3) 0.9077(2) 0.0189(5) Uani 1 1 d .
H6 H 0.2870 0.6944 0.8708 0.023 Uiso 1 1 calc R
C7 C 0.4349(3) 0.4863(3) 0.8959(2) 0.0159(5) Uani 1 1 d .
C8 C 0.7550(3) 0.6377(3) 0.6877(2) 0.0168(5) Uani 1 1 d .
C9 C 0.7423(3) 0.7774(3) 0.6548(2) 0.0198(5) Uani 1 1 d .
H9 H 0.6521 0.8648 0.6173 0.024 Uiso 1 1 calc R
C10 C 0.8630(3) 0.7879(3) 0.6772(2) 0.0236(5) Uani 1 1 d .
H10 H 0.8545 0.8830 0.6569 0.028 Uiso 1 1 calc R
C11 C 0.9960(3) 0.6610(3) 0.7290(2) 0.0249(6) Uani 1 1 d .
H11 H 1.0783 0.6703 0.7415 0.030 Uiso 1 1 calc R
C12 C 1.0095(3) 0.5216(3) 0.7624(2) 0.0228(5) Uani 1 1 d .
H12 H 1.1002 0.4345 0.7985 0.027 Uiso 1 1 calc R
C13 C 0.8879(3) 0.5109(3) 0.7422(2) 0.0178(5) Uani 1 1 d .
C14 C 0.8982(3) 0.2579(3) 0.8134(2) 0.0207(5) Uani 1 1 d .
C15 C 0.3678(3) 0.6833(3) 0.6183(2) 0.0187(5) Uani 1 1 d .
C16 C 0.3931(3) 0.5597(3) 0.6040(2) 0.0239(5) Uani 1 1 d .
H16 H 0.4776 0.4671 0.6458 0.029 Uiso 1 1 calc R
C17 C 0.2936(3) 0.5731(3) 0.5281(3) 0.0282(6) Uani 1 1 d .
H17 H 0.3097 0.4893 0.5181 0.034 Uiso 1 1 calc R
C18 C 0.1709(3) 0.7087(3) 0.4673(3) 0.0264(6) Uani 1 1 d .
H18 H 0.1034 0.7176 0.4152 0.032 Uiso 1 1 calc R
C19 C 0.1460(3) 0.8318(3) 0.4817(3) 0.0259(6) Uani 1 1 d .
H19 H 0.0616 0.9244 0.4396 0.031 Uiso 1 1 calc R
C20 C 0.2436(3) 0.8200(3) 0.5573(2) 0.0217(5) Uani 1 1 d .
H20 H 0.2265 0.9039 0.5677 0.026 Uiso 1 1 calc R
C21 C 0.6539(4) -0.1281(3) 1.2945(3) 0.0293(6) Uani 1 1 d .
H21 H 0.644(4) -0.041(4) 1.284(3) 0.035 Uiso 1 1 d R
N1 N 0.5961(2) 0.2346(2) 0.93792(19) 0.0185(4) Uani 1 1 d .
N2 N 0.8959(2) 0.3710(2) 0.77937(19) 0.0186(4) Uani 1 1 d .
Cl1 Cl 0.86033(7) -0.13593(7) 0.93088(6) 0.02476(14) Uani 1 1 d .
Cl2 Cl 1.09758(6) -0.02418(6) 0.79956(6) 0.02338(13) Uani 1 1 d .
Cl3 Cl 0.66566(9) -0.13399(8) 1.16036(7) 0.03786(17) Uani 1 1 d .
Cl4 Cl 0.50064(9) -0.14093(9) 1.35062(9) 0.0483(2) Uani 1 1 d .
Cl5 Cl 0.81225(9) -0.27589(9) 1.39721(7) 0.03747(17) Uani 1 1 d .
O1 O 0.53636(18) 0.51871(19) 0.83112(15) 0.0180(3) Uani 1 1 d .
O2 O 0.63982(18) 0.62005(19) 0.66282(16) 0.0178(3) Uani 1 1 d .
O3 O 0.44719(19) 0.8044(2) 0.73021(17) 0.0211(4) Uani 1 1 d .
P1 P 0.49244(6) 0.67194(6) 0.71360(5) 0.01514(12) Uani 1 1 d .
Pd1 Pd 0.88689(2) 0.07419(2) 0.86850(2) 0.01643(6) Uani 1 1 d .

loop_
_atom_site_aniso_label
_atom_site_aniso_U_11
_atom_site_aniso_U_22
_atom_site_aniso_U_33
_atom_site_aniso_U_23
_atom_site_aniso_U_13
_atom_site_aniso_U_12
C1 0.0263(13) 0.0164(11) 0.0227(13) -0.0096(10) 0.0050(10) -0.0121(10)
C2 0.0145(11) 0.0181(11) 0.0185(12) -0.0112(9) 0.0017(9) -0.0051(9)
C3 0.0198(12) 0.0199(11) 0.0205(12) -0.0103(10) 0.0036(10) -0.0104(10)
C4 0.0169(11) 0.0263(12) 0.0201(12) -0.0134(10) 0.0056(10) -0.0104(10)
C5 0.0169(12) 0.0232(12) 0.0215(13) -0.0132(10) 0.0037(10) -0.0060(10)
C6 0.0184(12) 0.0178(11) 0.0182(12) -0.0092(9) 0.0012(9) -0.0058(10)
C7 0.0160(11) 0.0190(11) 0.0147(11) -0.0084(9) 0.0009(9) -0.0090(9)
C8 0.0160(11) 0.0203(11) 0.0173(11) -0.0098(9) 0.0048(9) -0.0103(10)
C9 0.0216(12) 0.0185(11) 0.0205(12) -0.0091(10) 0.0049(10) -0.0103(10)
C10 0.0305(14) 0.0224(12) 0.0237(13) -0.0099(10) 0.0067(11) -0.0179(11)
C11 0.0253(13) 0.0328(14) 0.0245(14) -0.0126(11) 0.0044(11) -0.0203(12)
C12 0.0172(12) 0.0258(13) 0.0264(13) -0.0137(11) 0.0042(10) -0.0092(10)
C13 0.0202(12) 0.0170(11) 0.0189(12) -0.0098(9) 0.0058(10) -0.0096(10)
C14 0.0130(11) 0.0237(13) 0.0211(12) -0.0127(10) 0.0029(9) -0.0031(10)
C15 0.0192(12) 0.0207(11) 0.0204(12) -0.0097(10) 0.0056(10) -0.0127(10)
C16 0.0249(13) 0.0221(12) 0.0252(13) -0.0115(11) 0.0021(11) -0.0107(11)
C17 0.0330(15) 0.0310(14) 0.0318(15) -0.0199(12) 0.0070(12) -0.0187(13)
C18 0.0262(13) 0.0397(15) 0.0244(14) -0.0166(12) 0.0039(11) -0.0221(12)
C19 0.0213(13) 0.0258(13) 0.0251(14) -0.0082(11) 0.0001(11) -0.0096(11)
C20 0.0211(12) 0.0205(12) 0.0236(13) -0.0093(10) 0.0022(10) -0.0104(10)
C21 0.0419(16) 0.0240(13) 0.0294(15) -0.0155(11) 0.0123(13) -0.0191(13)
N1 0.0173(10) 0.0158(9) 0.0234(11) -0.0109(8) 0.0043(8) -0.0070(8)
N2 0.0187(10) 0.0157(10) 0.0226(11) -0.0105(8) 0.0043(8) -0.0075(8)
Cl1 0.0233(3) 0.0196(3) 0.0374(4) -0.0168(3) 0.0100(3) -0.0119(2)
Cl2 0.0177(3) 0.0185(3) 0.0318(3) -0.0132(2) 0.0086(2) -0.0059(2)
Cl3 0.0506(4) 0.0316(4) 0.0277(3) -0.0166(3) 0.0029(3) -0.0132(3)
Cl4 0.0384(4) 0.0343(4) 0.0680(6) -0.0232(4) 0.0266(4) -0.0166(3)
Cl5 0.0422(4) 0.0475(4) 0.0280(4) -0.0135(3) 0.0065(3) -0.0290(4)
O1 0.0144(8) 0.0170(8) 0.0186(9) -0.0061(7) 0.0021(7) -0.0063(7)
O2 0.0161(8) 0.0202(8) 0.0213(9) -0.0120(7) 0.0048(7) -0.0096(7)
O3 0.0204(9) 0.0196(8) 0.0278(10) -0.0138(7) 0.0045(7) -0.0102(7)
P1 0.0141(3) 0.0146(3) 0.0178(3) -0.0081(2) 0.0021(2) -0.0069(2)
Pd1 0.01438(10) 0.01372(9) 0.02132(10) -0.01007(7) 0.00350(6) -0.00488(7)

loop_
_atom_type_symbol
_atom_type_description
_atom_type_scat_dispersion_real
_atom_type_scat_dispersion_imag
_atom_type_scat_source
C C 0.0181 0.0091 'International Tables Vol C Tables 4.2.6.8 and 6.1.1.4'
H H 0.0000 0.0000 'International Tables Vol C Tables 4.2.6.8 and 6.1.1.4'
N N 0.0311 0.0180 'International Tables Vol C Tables 4.2.6.8 and 6.1.1.4'
O O 0.0492 0.0322 'International Tables Vol C Tables 4.2.6.8 and 6.1.1.4'
Cl Cl 0.3639 0.7018 'International Tables Vol C Tables 4.2.6.8 and 6.1.1.4'
P P 0.2955 0.4335 'International Tables Vol C Tables 4.2.6.8 and 6.1.1.4'
Pd Pd 0.1215 3.9337 'International Tables Vol C Tables 4.2.6.8 and 6.1.1.4'

loop_
_geom_angle_atom_site_label_1
_geom_angle_atom_site_label_2
_geom_angle_atom_site_label_3
_geom_angle
N1 C1 Pd1 174.2(2)
C3 C2 C7 121.3(2)
C3 C2 N1 121.3(2)
N1 C2 C7 117.3(2)
C4 C3 C2 118.4(2)
C3 C4 C5 120.3(2)
C4 C5 C6 121.2(2)
C7 C6 C5 118.8(2)
C6 C7 C2 119.9(2)
C6 C7 O1 123.8(2)
O1 C7 C2 116.3(2)
C9 C8 C13 119.7(2)
C9 C8 O2 121.9(2)
C13 C8 O2 118.3(2)
C8 C9 C10 119.1(2)
C11 C10 C9 120.7(2)
C12 C11 C10 120.5(2)
C11 C12 C13 118.7(2)
C8 C13 N2 118.3(2)
C12 C13 C8 121.2(2)
C12 C13 N2 120.4(2)
N2 C14 Pd1 175.8(2)
C16 C15 C20 120.6(2)
C16 C15 P1 121.1(2)
C20 C15 P1 118.34(19)
C17 C16 C15 119.4(3)
C18 C17 C16 120.0(3)
C17 C18 C19 120.5(3)
C20 C19 C18 120.2(3)
C19 C20 C15 119.3(2)
Cl3 C21 Cl4 111.15(18)
Cl3 C21 Cl5 109.99(17)
Cl4 C21 Cl5 109.70(16)
C1 N1 C2 170.2(3)
C14 N2 C13 176.8(3)
C7 O1 P1 122.68(15)
C8 O2 P1 123.03(16)
O1 P1 C15 105.82(11)
O2 P1 C15 103.49(11)
O2 P1 O1 97.85(9)
O3 P1 C15 115.88(12)
O3 P1 O1 115.74(11)
O3 P1 O2 115.83(10)
C1 Pd1 C14 88.07(10)
C1 Pd1 Cl1 89.40(7)
C1 Pd1 Cl2 176.40(8)
C14 Pd1 Cl1 176.95(7)
C14 Pd1 Cl2 89.55(7)
Cl1 Pd1 Cl2 92.90(2)

loop_
_geom_bond_atom_site_label_1
_geom_bond_atom_site_label_2
_geom_bond_distance
C1 N1 1.147(4)
C1 Pd1 1.932(3)
C2 C3 1.389(4)
C2 C7 1.395(3)
C2 N1 1.392(3)
C3 C4 1.386(4)
C4 C5 1.388(4)
C5 C6 1.390(4)
C6 C7 1.381(4)
C7 O1 1.390(3)
C8 C9 1.386(3)
C8 C13 1.391(3)
C8 O2 1.392(3)
C9 C10 1.388(4)
C10 C11 1.388(4)
C11 C12 1.379(4)
C12 C13 1.389(4)
C13 N2 1.400(3)
C14 N2 1.145(4)
C14 Pd1 1.937(3)
C15 C16 1.392(4)
C15 C20 1.398(4)
C15 P1 1.777(3)
C16 C17 1.391(4)
C17 C18 1.385(4)
C18 C19 1.389(4)
C19 C20 1.383(4)
C21 Cl3 1.748(3)
C21 Cl4 1.762(3)
C21 Cl5 1.774(3)
Cl1 Pd1 2.2951(6)
Cl2 Pd1 2.3016(6)
O1 P1 1.6034(17)
O2 P1 1.5963(18)
O3 P1 1.4608(18)

loop_
_geom_torsion_atom_site_label_1
_geom_torsion_atom_site_label_2
_geom_torsion_atom_site_label_3
_geom_torsion_atom_site_label_4
_geom_torsion
C2 C3 C4 C5 -1.0(4)
C2 C7 O1 P1 147.03(18)
C3 C2 C7 C6 0.8(4)
C3 C2 C7 O1 179.8(2)
C3 C4 C5 C6 0.6(4)
C4 C5 C6 C7 0.5(4)
C5 C6 C7 C2 -1.2(4)
C5 C6 C7 O1 179.9(2)
C6 C7 O1 P1 -34.0(3)
C7 C2 C3 C4 0.3(4)
C7 O1 P1 C15 -56.3(2)
C7 O1 P1 O2 -162.81(18)
C7 O1 P1 O3 73.5(2)
C8 C9 C10 C11 1.8(4)
C8 O2 P1 C15 160.82(18)
C8 O2 P1 O1 -90.76(19)
C8 O2 P1 O3 32.9(2)
C9 C8 C13 C12 -1.2(4)
C9 C8 C13 N2 177.1(2)
C9 C8 O2 P1 -62.4(3)
C9 C10 C11 C12 -2.0(4)
C10 C11 C12 C13 0.6(4)
C11 C12 C13 C8 1.0(4)
C11 C12 C13 N2 -177.3(2)
C13 C8 C9 C10 -0.2(4)
C13 C8 O2 P1 120.8(2)
C15 C16 C17 C18 0.3(4)
C16 C15 C20 C19 -0.4(4)
C16 C15 P1 O1 -44.4(2)
C16 C15 P1 O2 58.0(2)
C16 C15 P1 O3 -174.1(2)
C16 C17 C18 C19 -0.3(4)
C17 C18 C19 C20 -0.1(4)
C18 C19 C20 C15 0.4(4)
C20 C15 C16 C17 0.1(4)
C20 C15 P1 O1 135.9(2)
C20 C15 P1 O2 -121.7(2)
C20 C15 P1 O3 6.2(2)
N1 C2 C3 C4 -179.5(2)
N1 C2 C7 C6 -179.5(2)
N1 C2 C7 O1 -0.4(3)
O2 C8 C9 C10 -176.9(2)
O2 C8 C13 C12 175.6(2)
O2 C8 C13 N2 -6.0(3)
P1 C15 C16 C17 -179.6(2)
P1 C15 C20 C19 179.3(2)
